data_2014044
loop_
_publ_author_name
'H\"okelek, Tuncer'
'Kaya, Elif Ece'
'K\?il\?i\,c, Zeynel'

_publ_section_title
;
 1,14-Dioxa-5,10-diaza-2,3:12,13-dibenzocyclooctadeca-2,12-diene
 monohydrate
;
_journal_issue 4
_journal_name_full 'Acta Crystallographica Section C'
_journal_page_first o278
_journal_page_last o280
_journal_paper_doi 10.1107/S0108270104004949
_journal_volume 60
_journal_year 2004
_chemical_formula_iupac 'C22 H30 N2 O2, H2 O'
_chemical_formula_moiety 'C22 H30 N2 O2, H2 O'
_chemical_formula_sum 'C22 H32 N2 O3'
_chemical_formula_weight 372.50
_chemical_name_systematic
;
1,14-Dioxa-5,10-diaza-2,3:12,13-dibenzocyclooctadeca-2,12-diene monohydrate
;
_space_group_IT_number 14
_symmetry_cell_setting monoclinic
_symmetry_space_group_name_Hall '-P 2ybc'
_symmetry_space_group_name_H-M 'P 1 21/c 1'
_atom_sites_solution_hydrogens geom
_atom_sites_solution_primary direct
_atom_sites_solution_secondary difmap
_audit_creation_method SHELXL-97
_cell_angle_alpha 90.00
_cell_angle_beta 99.352(12)
_cell_angle_gamma 90.00
_cell_formula_units_Z 4
_cell_length_a 8.6247(12)
_cell_length_b 14.7854(10)
_cell_length_c 16.6181(14)
_cell_measurement_reflns_used 25
_cell_measurement_temperature 293(2)
_cell_measurement_theta_max 18
_cell_measurement_theta_min 10
_cell_volume 2091.0(4)
_computing_cell_refinement 'CAD-4 Express'
_computing_data_collection 'CAD-4 Express (Enraf Nonius, 1994)'
_computing_data_reduction 'XCAD4 (Harms & Wocadlo, 1995)'
_computing_molecular_graphics 'Ortep-3 for Windows (Farrugia, 1997)'
_computing_publication_material 'WinGX publication routines (Farrugia, 1999)'
_computing_structure_refinement 'SHELXL97 (Sheldrick, 1997)'
_computing_structure_solution 'SHELXS97 (Sheldrick, 1997)'
_diffrn_ambient_temperature 293(2)
_diffrn_measured_fraction_theta_full 1.000
_diffrn_measured_fraction_theta_max 1.000
_diffrn_measurement_device_type 'Enraf--Nonius CAD-4'
_diffrn_measurement_method 'non-profiled \w scans'
_diffrn_radiation_monochromator graphite
_diffrn_radiation_source 'fine-focus sealed tube'
_diffrn_radiation_type MoK\a
_diffrn_radiation_wavelength 0.71073
_diffrn_reflns_av_R_equivalents 0.0237
_diffrn_reflns_av_sigmaI/netI 0.0472
_diffrn_reflns_limit_h_max 10
_diffrn_reflns_limit_h_min 0
_diffrn_reflns_limit_k_max 0
_diffrn_reflns_limit_k_min -18
_diffrn_reflns_limit_l_max 20
_diffrn_reflns_limit_l_min -20
_diffrn_reflns_number 4475
_diffrn_reflns_theta_full 26.29
_diffrn_reflns_theta_max 26.29
_diffrn_reflns_theta_min 2.39
_diffrn_standards_decay_% 1
_diffrn_standards_interval_time 120
_diffrn_standards_number 3
_exptl_absorpt_coefficient_mu 0.078
_exptl_absorpt_correction_type none
_exptl_crystal_colour colourless
_exptl_crystal_density_diffrn 1.183
_exptl_crystal_density_method 'not measured'
_exptl_crystal_description block
_exptl_crystal_F_000 808
_exptl_crystal_size_max 0.40
_exptl_crystal_size_mid 0.25
_exptl_crystal_size_min 0.25
_refine_diff_density_max 0.410
_refine_diff_density_min -0.186
_refine_ls_extinction_method none
_refine_ls_goodness_of_fit_ref 1.012
_refine_ls_hydrogen_treatment mixed
_refine_ls_matrix_type full
_refine_ls_number_parameters 356
_refine_ls_number_reflns 4190
_refine_ls_number_restraints 0
_refine_ls_restrained_S_all 1.012
_refine_ls_R_factor_all 0.1294
_refine_ls_R_factor_gt 0.0502
_refine_ls_shift/su_max 0.000
_refine_ls_shift/su_mean 0.000
_refine_ls_structure_factor_coef Fsqd
_refine_ls_weighting_details 'calc w=1/[\s^2^(Fo^2^)+(0.0633P)^2^+0.5446P] where P=(Fo^2^+2Fc^2^)/3'
_refine_ls_weighting_scheme calc
_refine_ls_wR_factor_gt 0.1264
_refine_ls_wR_factor_ref 0.1575
_reflns_number_gt 2237
_reflns_number_total 4190
_reflns_threshold_expression I>2\s(I)
_cod_data_source_file ob1170.cif
_cod_data_source_block I
_cod_original_sg_symbol_H-M 'P 21/c'
_cod_database_code 2014044
_cod_database_fobs_code 2014044

loop_
_symmetry_equiv_pos_as_xyz
'x, y, z'
'-x, y+1/2, -z+1/2'
'-x, -y, -z'
'x, -y-1/2, z-1/2'

loop_
_atom_site_label
_atom_site_fract_x
_atom_site_fract_y
_atom_site_fract_z
_atom_site_U_iso_or_equiv
_atom_site_adp_type
_atom_site_calc_flag
_atom_site_refinement_flags
_atom_site_occupancy
_atom_site_disorder_assembly
_atom_site_disorder_group
_atom_site_type_symbol
O 0.3867(3) 0.31760(17) 0.14114(17) 0.0969(7) Uani d . 1 . . O
C1 0.2804(3) 0.61633(15) 0.14932(14) 0.0553(6) Uani d . 1 . . C
O2 0.24524(18) 0.63035(10) 0.22599(9) 0.0602(4) Uani d . 1 . . O
C3 0.3435(4) 0.69184(19) 0.27798(17) 0.0669(7) Uani d . 1 . . C
C4 0.2975(4) 0.68882(18) 0.36109(17) 0.0675(7) Uani d . 1 . . C
C5 0.2965(4) 0.59452(18) 0.39728(16) 0.0638(7) Uani d . 1 . . C
C6 0.3203(3) 0.59607(18) 0.48886(16) 0.0630(7) Uani d . 1 . . C
O7 0.2752(2) 0.51010(11) 0.51630(10) 0.0708(5) Uani d . 1 . . O
C8 0.2822(3) 0.49612(16) 0.59858(15) 0.0576(6) Uani d . 1 . . C
C9 0.3633(3) 0.5513(2) 0.65858(17) 0.0668(7) Uani d . 1 . . C
C10 0.3682(3) 0.5292(2) 0.73964(18) 0.0724(8) Uani d . 1 . . C
C11 0.2921(4) 0.4537(2) 0.76098(19) 0.0761(8) Uani d . 1 . . C
C12 0.2099(3) 0.4007(2) 0.70109(18) 0.0720(7) Uani d . 1 . . C
C13 0.2023(3) 0.41994(16) 0.61892(15) 0.0596(6) Uani d . 1 . . C
C14 0.1114(3) 0.3611(2) 0.55346(19) 0.0713(7) Uani d . 1 . . C
N15 0.2147(3) 0.30138(15) 0.51556(13) 0.0683(6) Uani d . 1 . . N
C16 0.1311(4) 0.2409(2) 0.45236(17) 0.0866(9) Uani d . 1 . . C
C17 0.0518(4) 0.2830(2) 0.37635(17) 0.0840(9) Uani d . 1 . . C
C18 0.1595(4) 0.3358(2) 0.32873(18) 0.0706(7) Uani d . 1 . . C
C19 0.0730(3) 0.3814(2) 0.25617(18) 0.0693(7) Uani d . 1 . . C
N20 0.1778(2) 0.43240(14) 0.21247(13) 0.0594(5) Uani d . 1 . . N
C21 0.0927(3) 0.48672(19) 0.14543(17) 0.0668(7) Uani d . 1 . . C
C22 0.2024(3) 0.54426(16) 0.10655(14) 0.0592(6) Uani d . 1 . . C
C23 0.2339(4) 0.5267(2) 0.02881(17) 0.0775(9) Uani d . 1 . . C
C24 0.3384(4) 0.5790(2) -0.0057(2) 0.0875(10) Uani d . 1 . . C
C25 0.4126(4) 0.6486(2) 0.03730(18) 0.0779(8) Uani d . 1 . . C
C26 0.3862(3) 0.66828(19) 0.11481(16) 0.0659(7) Uani d . 1 . . C
H1 0.332(3) 0.279(2) 0.0999(18) 0.089(10) Uiso d . 1 . . H
H2 0.328(5) 0.351(3) 0.169(2) 0.145(16) Uiso d . 1 . . H
H15 0.286(4) 0.338(2) 0.4960(17) 0.092(10) Uiso d . 1 . . H
H16A 0.2061 0.1972 0.4382 0.104 Uiso calc R 1 . . H
H16B 0.0529 0.2076 0.4762 0.104 Uiso calc R 1 . . H
H17A -0.0287 0.3237 0.3896 0.101 Uiso calc R 1 . . H
H17B -0.0005 0.2360 0.3413 0.101 Uiso calc R 1 . . H
H20 0.236(3) 0.4676(16) 0.2468(14) 0.064(8) Uiso d . 1 . . H
H31 0.455(3) 0.6725(17) 0.2787(14) 0.071(8) Uiso d . 1 . . H
H32 0.325(3) 0.7528(19) 0.2511(15) 0.082(8) Uiso d . 1 . . H
H41 0.375(3) 0.729(2) 0.3962(17) 0.096(9) Uiso d . 1 . . H
H42 0.200(4) 0.719(2) 0.3577(18) 0.111(12) Uiso d . 1 . . H
H51 0.383(3) 0.5566(18) 0.3796(16) 0.086(8) Uiso d . 1 . . H
H52 0.195(3) 0.5659(18) 0.3783(15) 0.078(8) Uiso d . 1 . . H
H61 0.261(3) 0.6439(16) 0.5101(13) 0.060(7) Uiso d . 1 . . H
H62 0.433(3) 0.6059(17) 0.5135(14) 0.075(8) Uiso d . 1 . . H
H91 0.418(3) 0.6011(19) 0.6423(15) 0.081(9) Uiso d . 1 . . H
H101 0.426(3) 0.5683(18) 0.7837(16) 0.085(8) Uiso d . 1 . . H
H111 0.296(3) 0.4386(17) 0.8163(16) 0.072(8) Uiso d . 1 . . H
H121 0.156(3) 0.3486(17) 0.7137(15) 0.076(8) Uiso d . 1 . . H
H141 0.038(3) 0.3211(18) 0.5780(15) 0.083(8) Uiso d . 1 . . H
H142 0.048(3) 0.4016(19) 0.5102(17) 0.094(9) Uiso d . 1 . . H
H181 0.248(2) 0.2955(13) 0.3217(10) 0.031(5) Uiso d . 1 . . H
H182 0.213(3) 0.3833(18) 0.3664(15) 0.079(8) Uiso d . 1 . . H
H191 -0.008(4) 0.423(2) 0.2754(18) 0.103(10) Uiso d . 1 . . H
H192 0.018(3) 0.3336(19) 0.2150(16) 0.089(8) Uiso d . 1 . . H
H211 0.040(3) 0.4423(17) 0.1045(15) 0.078(8) Uiso d . 1 . . H
H212 0.007(3) 0.5243(16) 0.1653(14) 0.068(7) Uiso d . 1 . . H
H231 0.186(4) 0.477(2) 0.0036(18) 0.094(10) Uiso d . 1 . . H
H241 0.360(3) 0.566(2) -0.0599(19) 0.102(10) Uiso d . 1 . . H
H251 0.483(4) 0.683(2) 0.0150(18) 0.100(11) Uiso d . 1 . . H
H261 0.443(3) 0.7167(16) 0.1457(14) 0.065(7) Uiso d . 1 . . H

loop_
_atom_site_aniso_label
_atom_site_aniso_U_11
_atom_site_aniso_U_22
_atom_site_aniso_U_33
_atom_site_aniso_U_12
_atom_site_aniso_U_13
_atom_site_aniso_U_23
O 0.0697(14) 0.0952(16) 0.1222(19) 0.0128(13) 0.0053(14) -0.0249(15)
C1 0.0541(13) 0.0553(14) 0.0554(14) 0.0112(12) 0.0057(11) 0.0064(11)
O2 0.0618(10) 0.0579(9) 0.0614(10) -0.0066(8) 0.0113(8) -0.0065(8)
C3 0.080(2) 0.0562(15) 0.0659(17) -0.0142(15) 0.0170(14) -0.0059(13)
C4 0.080(2) 0.0538(15) 0.0720(18) -0.0115(15) 0.0221(15) -0.0084(13)
C5 0.0676(17) 0.0560(15) 0.0700(17) -0.0017(14) 0.0177(14) -0.0048(12)
C6 0.0601(16) 0.0580(15) 0.0710(17) -0.0070(14) 0.0113(14) -0.0023(13)
O7 0.0838(13) 0.0605(10) 0.0671(11) -0.0139(9) 0.0096(9) 0.0006(8)
C8 0.0518(14) 0.0614(15) 0.0593(15) 0.0056(12) 0.0081(11) 0.0012(12)
C9 0.0609(16) 0.0659(17) 0.0731(19) 0.0007(14) 0.0095(13) -0.0053(14)
C10 0.0660(18) 0.081(2) 0.0662(18) 0.0136(15) 0.0003(14) -0.0124(16)
C11 0.085(2) 0.082(2) 0.0623(19) 0.0187(17) 0.0124(15) 0.0041(16)
C12 0.0736(18) 0.0679(17) 0.076(2) 0.0059(16) 0.0173(15) 0.0087(16)
C13 0.0517(14) 0.0587(14) 0.0683(16) 0.0067(12) 0.0094(12) 0.0043(12)
C14 0.0565(16) 0.0691(17) 0.086(2) -0.0116(14) 0.0047(15) 0.0068(16)
N15 0.0714(15) 0.0669(14) 0.0667(14) -0.0137(12) 0.0116(12) -0.0034(11)
C16 0.104(2) 0.0714(18) 0.082(2) -0.0320(17) 0.0081(17) 0.0023(15)
C17 0.086(2) 0.0807(19) 0.083(2) -0.0352(16) 0.0059(16) 0.0011(16)
C18 0.0724(19) 0.0649(17) 0.0731(18) -0.0212(16) 0.0074(15) -0.0017(14)
C19 0.0672(17) 0.0681(17) 0.0729(18) -0.0138(15) 0.0123(14) -0.0030(15)
N20 0.0591(13) 0.0573(12) 0.0600(12) -0.0072(10) 0.0046(10) -0.0037(10)
C21 0.0633(17) 0.0633(16) 0.0688(17) 0.0003(14) -0.0040(14) -0.0057(14)
C22 0.0596(15) 0.0571(14) 0.0575(15) 0.0112(12) -0.0011(12) 0.0041(12)
C23 0.098(2) 0.0717(19) 0.0588(18) 0.0161(17) -0.0004(16) -0.0011(15)
C24 0.108(3) 0.096(2) 0.0608(19) 0.023(2) 0.0191(18) 0.0117(18)
C25 0.082(2) 0.085(2) 0.068(2) 0.0112(18) 0.0170(16) 0.0241(17)
C26 0.0686(17) 0.0646(16) 0.0639(17) 0.0019(14) 0.0086(14) 0.0114(14)

loop_
_atom_type_symbol
_atom_type_description
_atom_type_scat_dispersion_real
_atom_type_scat_dispersion_imag
_atom_type_scat_source
C C 0.0033 0.0016 'International Tables Vol C Tables 4.2.6.8 and 6.1.1.4'
H H 0.0000 0.0000 'International Tables Vol C Tables 4.2.6.8 and 6.1.1.4'
N N 0.0061 0.0033 'International Tables Vol C Tables 4.2.6.8 and 6.1.1.4'
O O 0.0106 0.0060 'International Tables Vol C Tables 4.2.6.8 and 6.1.1.4'

loop_
_geom_angle_atom_site_label_1
_geom_angle_atom_site_label_2
_geom_angle_atom_site_label_3
_geom_angle
_geom_angle_publ_flag
H2 O H1 117(3) ?
C1 O2 C3 117.21(19) no
C8 O7 C6 118.83(19) no
C12 C13 C8 117.4(2) ?
C12 C13 C14 121.8(3) ?
C8 C13 C14 120.8(2) no
O7 C8 C9 124.2(2) ?
O7 C8 C13 114.9(2) no
C9 C8 C13 120.9(2) ?
C14 N15 C16 114.2(2) no
C14 N15 H15 106.4(18) ?
C16 N15 H15 112.7(18) ?
O2 C1 C26 124.1(2) ?
O2 C1 C22 115.3(2) no
C26 C1 C22 120.6(2) ?
C23 C22 C1 117.9(3) ?
C23 C22 C21 122.0(3) ?
C1 C22 C21 120.2(2) no
C19 N20 C21 112.7(2) no
C19 N20 H20 108.9(16) ?
C21 N20 H20 109.6(16) ?
O7 C6 C5 108.1(2) no
O7 C6 H62 107.2(15) ?
C5 C6 H62 112.4(14) ?
O7 C6 H61 110.3(13) ?
C5 C6 H61 112.7(13) ?
H62 C6 H61 106.1(19) ?
N20 C21 C22 111.4(2) no
N20 C21 H212 110.5(14) ?
C22 C21 H212 111.8(13) ?
N20 C21 H211 105.8(14) ?
C22 C21 H211 109.1(14) ?
H212 C21 H211 108(2) ?
N20 C19 C18 111.8(2) no
N20 C19 H192 105.9(15) ?
C18 C19 H192 109.9(15) ?
N20 C19 H191 111.2(17) ?
C18 C19 H191 107.5(17) ?
H192 C19 H191 111(2) ?
O2 C3 C4 108.5(2) no
O2 C3 H31 107.4(14) ?
C4 C3 H31 112.1(14) ?
O2 C3 H32 105.3(15) ?
C4 C3 H32 112.8(15) ?
H31 C3 H32 110(2) ?
C6 C5 C4 112.2(2) no
C6 C5 H51 108.4(15) ?
C4 C5 H51 109.9(15) ?
C6 C5 H52 107.6(15) ?
C4 C5 H52 109.4(15) ?
H51 C5 H52 109(2) ?
C25 C26 C1 119.4(3) ?
C25 C26 H261 120.6(14) ?
C1 C26 H261 120.0(14) ?
C10 C9 C8 119.7(3) ?
C10 C9 H91 122.0(16) ?
C8 C9 H91 118.2(16) ?
C19 C18 C17 112.8(2) no
C19 C18 H181 118.4(11) ?
C17 C18 H181 107.4(11) ?
C19 C18 H182 108.1(14) ?
C17 C18 H182 106.9(15) ?
H181 C18 H182 102.1(18) ?
C24 C25 C26 121.3(3) ?
C24 C25 H251 119.8(19) ?
C26 C25 H251 119(2) ?
C11 C10 C9 120.3(3) ?
C11 C10 H101 118.8(15) ?
C9 C10 H101 120.8(16) ?
C24 C23 C22 121.5(3) ?
C24 C23 H231 122.3(19) ?
C22 C23 H231 116.1(19) ?
C10 C11 C12 119.4(3) ?
C10 C11 H111 120.2(16) ?
C12 C11 H111 120.3(16) ?
C16 C17 C18 115.0(3) no
C16 C17 H17A 108.5 ?
C18 C17 H17A 108.5 ?
C16 C17 H17B 108.5 ?
C18 C17 H17B 108.5 ?
H17A C17 H17B 107.5 ?
C11 C12 C13 122.3(3) ?
C11 C12 H121 121.5(16) ?
C13 C12 H121 116.3(16) ?
C17 C16 N15 117.4(2) no
C17 C16 H16A 108.0 ?
N15 C16 H16A 108.0 ?
C17 C16 H16B 108.0 ?
N15 C16 H16B 108.0 ?
H16A C16 H16B 107.2 ?
C3 C4 C5 114.3(2) no
C3 C4 H42 107.4(19) ?
C5 C4 H42 113(2) ?
C3 C4 H41 105.4(16) ?
C5 C4 H41 110.8(16) ?
H42 C4 H41 105(2) ?
C25 C24 C23 119.4(3) ?
C25 C24 H241 119.7(18) ?
C23 C24 H241 120.9(18) ?
N15 C14 C13 112.1(2) no
N15 C14 H142 110.1(16) ?
C13 C14 H142 108.9(16) ?
N15 C14 H141 106.8(15) ?
C13 C14 H141 109.6(15) ?
H142 C14 H141 109(2) ?

loop_
_geom_bond_atom_site_label_1
_geom_bond_atom_site_label_2
_geom_bond_site_symmetry_2
_geom_bond_distance
_geom_bond_publ_flag
O H2 . 0.89(4) ?
O H1 . 0.96(3) ?
O2 C1 . 1.373(3) no
O2 C3 . 1.433(3) no
O7 C8 . 1.375(3) no
O7 C6 . 1.426(3) no
C13 C12 . 1.386(4) ?
C13 C8 . 1.390(3) ?
C13 C14 . 1.509(4) ?
C8 C9 . 1.386(4) ?
N15 C14 . 1.467(3) no
N15 C16 . 1.475(3) no
N15 H15 . 0.92(3) ?
C1 C26 . 1.386(3) ?
C1 C22 . 1.392(3) ?
C22 C23 . 1.387(4) ?
C22 C21 . 1.495(4) no
N20 C19 . 1.458(3) no
N20 C21 . 1.470(3) no
N20 H20 . 0.87(2) ?
C6 C5 . 1.502(4) no
C6 H62 . 1.00(3) ?
C6 H61 . 0.97(2) ?
C21 H212 . 1.02(2) ?
C21 H211 . 1.00(3) ?
C19 C18 . 1.474(4) no
C19 H192 . 1.04(3) ?
C19 H191 . 1.02(3) ?
C3 C4 . 1.498(4) no
C3 H31 . 1.00(3) ?
C3 H32 . 1.01(3) ?
C5 C4 . 1.519(4) no
C5 H51 . 1.02(3) ?
C5 H52 . 0.98(3) ?
C26 C25 . 1.375(4) ?
C26 H261 . 0.97(2) ?
C9 C10 . 1.380(4) ?
C9 H91 . 0.94(3) ?
C18 C17 . 1.529(4) no
C18 H181 . 0.991(19) ?
C18 H182 . 1.00(3) ?
C25 C24 . 1.354(4) ?
C25 H251 . 0.92(3) ?
C10 C11 . 1.370(4) ?
C10 H101 . 1.00(3) ?
C23 C24 . 1.382(5) ?
C23 H231 . 0.91(3) ?
C11 C12 . 1.371(4) ?
C11 H111 . 0.94(2) ?
C17 C16 . 1.473(4) no
C17 H17A . 0.9700 ?
C17 H17B . 0.9700 ?
C12 H121 . 0.94(3) ?
C16 H16A . 0.9700 ?
C16 H16B . 0.9700 ?
C4 H42 . 0.95(3) ?
C4 H41 . 1.00(3) ?
C24 H241 . 0.97(3) ?
C14 H142 . 1.02(3) ?
C14 H141 . 1.00(3) ?

loop_
_geom_hbond_atom_site_label_D
_geom_hbond_atom_site_label_H
_geom_hbond_atom_site_label_A
_geom_hbond_site_symmetry_A
_geom_hbond_distance_DH
_geom_hbond_distance_HA
_geom_hbond_distance_DA
_geom_hbond_angle_DHA
_geom_hbond_publ_flag
O H1 N15 4_565 0.96(3) 1.98(3) 2.940(3) 179(3) yes
O H2 N20 . 0.89(4) 1.99(4) 2.868(3) 170(4) yes
N15 H15 O7 . 0.92(3) 2.57(3) 3.130(3) 120(2) yes
N20 H20 O2 . 0.87(2) 2.43(2) 2.985(3) 122(2) yes

loop_
_geom_torsion_atom_site_label_1
_geom_torsion_atom_site_label_2
_geom_torsion_atom_site_label_3
_geom_torsion_atom_site_label_4
_geom_torsion
_geom_torsion_publ_flag
C6 O7 C8 C9 -15.6(4) ?
C6 O7 C8 C13 165.3(2) yes
C12 C13 C8 O7 177.8(2) ?
C14 C13 C8 O7 -2.2(3) yes
C12 C13 C8 C9 -1.3(3) ?
C14 C13 C8 C9 178.7(2) ?
C3 O2 C1 C26 -11.2(3) ?
C3 O2 C1 C22 168.4(2) yes
O2 C1 C22 C23 -179.8(2) ?
C26 C1 C22 C23 -0.1(3) ?
O2 C1 C22 C21 -1.7(3) yes
C26 C1 C22 C21 177.9(2) ?
C8 O7 C6 C5 -178.0(2) yes
C19 N20 C21 C22 175.0(2) yes
C23 C22 C21 N20 109.3(3) ?
C1 C22 C21 N20 -68.7(3) yes
C21 N20 C19 C18 -173.5(2) yes
C1 O2 C3 C4 -173.3(2) yes
O7 C6 C5 C4 164.3(2) yes
O2 C1 C26 C25 -179.8(2) ?
C22 C1 C26 C25 0.6(4) ?
O7 C8 C9 C10 -177.4(2) ?
C13 C8 C9 C10 1.6(4) ?
N20 C19 C18 C17 179.2(2) yes
C1 C26 C25 C24 -0.6(4) ?
C8 C9 C10 C11 -0.6(4) ?
C1 C22 C23 C24 -0.3(4) ?
C21 C22 C23 C24 -178.4(3) ?
C9 C10 C11 C12 -0.6(4) ?
C19 C18 C17 C16 -176.2(3) yes
C10 C11 C12 C13 0.9(4) ?
C8 C13 C12 C11 0.1(4) ?
C14 C13 C12 C11 -180.0(3) ?
C18 C17 C16 N15 59.9(4) yes
C14 N15 C16 C17 67.9(4) yes
O2 C3 C4 C5 53.4(4) yes
C6 C5 C4 C3 155.0(3) yes
C26 C25 C24 C23 0.1(5) ?
C22 C23 C24 C25 0.4(4) ?
C16 N15 C14 C13 178.7(2) yes
C12 C13 C14 N15 -102.2(3) ?
C8 C13 C14 N15 77.8(3) yes

loop_
_cod_related_entry_id
_cod_related_entry_database
_cod_related_entry_code
1 ChemSpider 21134270
